data_4336765
loop_
_publ_author_name
'Benjamin Schneider'
'Serhiy Demeshko'
'Sven Neudeck'
'Sebastian Dechert'
'Franc Meyer'

_publ_contact_author_address
; Institut f\"ur Anorganische Chemie
  Georg-August-Universit\"at G\"ottingen
  Tammannstra\&se 4
  D-37077 G\"ottingen
  Germany
;
_publ_contact_author_email franc.meyer@chemie.uni-goettingen.de
_publ_contact_author_fax 49(551)3933063
_publ_contact_author_name 'Prof. Dr. Franc Meyer'
_publ_contact_author_phone 49(551)3933012
_publ_section_title
;
 Mixed-Spin [2 x 2] Fe4 Grid Complex Optimized for Quantum Cellular
 Automata
;
_journal_name_full 'Inorganic Chemistry'
_journal_page_first 13230
_journal_page_last 13237
_journal_paper_doi 10.1021/ic4021838
_journal_volume 52
_journal_year 2013
_chemical_formula_moiety 'C96 H68 Fe4 N24 4+, 4(B F4 -), 2(C2 H3 N)'
_chemical_formula_sum 'C100 H74 B4 F16 Fe4 N26'
_chemical_formula_weight 2210.49
_chemical_name_systematic
;
 ?
;
_space_group_IT_number 15
_symmetry_cell_setting monoclinic
_symmetry_space_group_name_Hall '-C 2yc'
_symmetry_space_group_name_H-M 'C 1 2/c 1'
_atom_sites_solution_hydrogens geom
_atom_sites_solution_primary direct
_atom_sites_solution_secondary difmap
_audit_creation_method SHELXL-97
_cell_angle_alpha 90.00
_cell_angle_beta 120.784(3)
_cell_angle_gamma 90.00
_cell_formula_units_Z 4
_cell_length_a 30.7580(11)
_cell_length_b 12.8141(4)
_cell_length_c 26.9293(12)
_cell_measurement_reflns_used 35093
_cell_measurement_temperature 133(2)
_cell_measurement_theta_max 25.70
_cell_measurement_theta_min 1.54
_cell_volume 9118.4(7)
_computing_cell_refinement 'X-AREA (Stoe & Cie, 2002)'
_computing_data_collection 'X-AREA (Stoe & Cie, 2002)'
_computing_data_reduction 'X-AREA (Stoe & Cie, 2002)'
_computing_molecular_graphics 'DIAMOND (Brandenburg, 2001)'
_computing_publication_material 'SHELXL-97 (Sheldrick, 1997)'
_computing_structure_refinement 'SHELXL-97 (Sheldrick, 1997)'
_computing_structure_solution 'SHELXS-97 (Sheldrick, 1990)'
_diffrn_ambient_temperature 133(2)
_diffrn_measured_fraction_theta_full 0.989
_diffrn_measured_fraction_theta_max 0.989
_diffrn_measurement_device_type 'Stoe IPDS II'
_diffrn_measurement_method \w
_diffrn_radiation_monochromator graphite
_diffrn_radiation_source 'fine-focus sealed tube'
_diffrn_radiation_type MoK\a
_diffrn_radiation_wavelength 0.71073
_diffrn_reflns_av_R_equivalents 0.0980
_diffrn_reflns_av_sigmaI/netI 0.1031
_diffrn_reflns_limit_h_max 37
_diffrn_reflns_limit_h_min -37
_diffrn_reflns_limit_k_max 15
_diffrn_reflns_limit_k_min -15
_diffrn_reflns_limit_l_max 32
_diffrn_reflns_limit_l_min -32
_diffrn_reflns_number 35093
_diffrn_reflns_theta_full 25.70
_diffrn_reflns_theta_max 25.70
_diffrn_reflns_theta_min 1.54
_exptl_absorpt_coefficient_mu 0.725
_exptl_absorpt_correction_T_max 0.8945
_exptl_absorpt_correction_T_min 0.8063
_exptl_absorpt_correction_type numerical
_exptl_absorpt_process_details 'X-RED (Stoe & Cie, 2002)'
_exptl_crystal_colour purple
_exptl_crystal_density_diffrn 1.610
_exptl_crystal_description block
_exptl_crystal_F_000 4496
_exptl_crystal_size_max 0.15
_exptl_crystal_size_mid 0.14
_exptl_crystal_size_min 0.12
_refine_diff_density_max 0.635
_refine_diff_density_min -0.471
_refine_diff_density_rms 0.069
_refine_ls_extinction_method none
_refine_ls_goodness_of_fit_ref 1.008
_refine_ls_hydrogen_treatment constr
_refine_ls_matrix_type full
_refine_ls_number_parameters 693
_refine_ls_number_reflns 8592
_refine_ls_number_restraints 58
_refine_ls_restrained_S_all 1.025
_refine_ls_R_factor_all 0.1092
_refine_ls_R_factor_gt 0.0564
_refine_ls_shift/su_max 0.001
_refine_ls_shift/su_mean 0.000
_refine_ls_structure_factor_coef Fsqd
_refine_ls_weighting_details 'calc w=1/[\s^2^(Fo^2^)+(0.0205P)^2^+0.0000P] where P=(Fo^2^+2Fc^2^)/3'
_refine_ls_weighting_scheme calc
_refine_ls_wR_factor_gt 0.0749
_refine_ls_wR_factor_ref 0.0843
_reflns_number_gt 5367
_reflns_number_total 8592
_reflns_threshold_expression >2sigma(I)
_cod_data_source_file ic4021838_si_002.cif
_cod_data_source_block MeL4FeII4-BF44-bs52
_cod_original_cell_volume 9118.3(6)
_cod_original_sg_symbol_H-M 'C 2/c'
_cod_database_code 4336765

loop_
_symmetry_equiv_pos_as_xyz
'x, y, z'
'-x, y, -z+1/2'
'x+1/2, y+1/2, z'
'-x+1/2, y+1/2, -z+1/2'
'-x, -y, -z'
'x, -y, z-1/2'
'-x+1/2, -y+1/2, -z'
'x+1/2, -y+1/2, z-1/2'

loop_
_atom_site_label
_atom_site_type_symbol
_atom_site_fract_x
_atom_site_fract_y
_atom_site_fract_z
_atom_site_U_iso_or_equiv
_atom_site_adp_type
_atom_site_occupancy
_atom_site_symmetry_multiplicity
_atom_site_calc_flag
_atom_site_refinement_flags
_atom_site_disorder_assembly
_atom_site_disorder_group
Fe1 Fe 0.877287(19) 0.56976(5) 0.64248(2) 0.01699(13) Uani 1 1 d . . .
Fe2 Fe 0.968615(18) 0.57637(5) 0.83364(2) 0.01566(13) Uani 1 1 d . . .
N1 N 0.91477(11) 0.6776(2) 0.71178(14) 0.0161(7) Uani 1 1 d . . .
N2 N 0.95016(11) 0.6741(2) 0.76814(14) 0.0163(7) Uani 1 1 d . . .
N3 N 0.85873(11) 0.7182(2) 0.59996(15) 0.0202(7) Uani 1 1 d . . .
N4 N 0.83723(11) 0.5422(3) 0.54303(15) 0.0223(8) Uani 1 1 d . . .
N5 N 1.01236(11) 0.6899(2) 0.87459(14) 0.0181(7) Uani 1 1 d . . .
N6 N 1.00391(11) 0.5172(2) 0.91325(14) 0.0188(7) Uani 1 1 d . . .
N11 N 0.93842(11) 0.4680(2) 0.65960(14) 0.0164(7) Uani 1 1 d . . .
N12 N 0.98854(11) 0.4756(2) 0.67923(14) 0.0156(7) Uani 1 1 d . . .
N13 N 0.84825(11) 0.4181(3) 0.64096(13) 0.0207(7) Uani 1 1 d . . .
N14 N 0.80419(11) 0.5900(3) 0.64417(14) 0.0220(7) Uani 1 1 d . . .
N15 N 1.07806(11) 0.4640(2) 0.70045(13) 0.0169(7) Uani 1 1 d . . .
N16 N 1.09024(11) 0.6363(2) 0.66410(14) 0.0183(7) Uani 1 1 d . . .
N21 N 0.9098(2) 0.2268(4) 0.9020(2) 0.0660(15) Uani 1 1 d . . .
C1 C 0.93892(14) 0.8445(3) 0.74154(19) 0.0202(9) Uani 1 1 d . . .
C2 C 0.90757(14) 0.7805(3) 0.69526(18) 0.0185(8) Uani 1 1 d . . .
C3 C 0.96645(13) 0.7744(3) 0.78689(18) 0.0176(9) Uani 1 1 d . . .
C4 C 0.94053(17) 0.9623(3) 0.7427(2) 0.0341(11) Uani 1 1 d . . .
H64A H 0.9167 0.9894 0.7040 0.051 Uiso 0.50 1 calc PR . .
H64B H 0.9748 0.9858 0.7547 0.051 Uiso 0.50 1 calc PR . .
H64C H 0.9310 0.9880 0.7701 0.051 Uiso 0.50 1 calc PR . .
H64D H 0.9650 0.9861 0.7819 0.051 Uiso 0.50 1 calc PR . .
H64E H 0.9069 0.9896 0.7312 0.051 Uiso 0.50 1 calc PR . .
H64F H 0.9507 0.9875 0.7158 0.051 Uiso 0.50 1 calc PR . .
C5 C 0.87158(14) 0.8032(3) 0.63399(19) 0.0217(9) Uani 1 1 d . . .
C6 C 0.85135(15) 0.9011(3) 0.6113(2) 0.0273(10) Uani 1 1 d . . .
H58 H 0.8596 0.9602 0.6358 0.033 Uiso 1 1 calc R . .
C7 C 0.81891(15) 0.9100(4) 0.5521(2) 0.0319(11) Uani 1 1 d . . .
H56 H 0.8048 0.9759 0.5356 0.038 Uiso 1 1 calc R . .
C8 C 0.80724(15) 0.8239(3) 0.5175(2) 0.0288(10) Uani 1 1 d . . .
H42 H 0.7855 0.8297 0.4768 0.035 Uiso 1 1 calc R . .
C9 C 0.82759(14) 0.7279(3) 0.54271(19) 0.0239(9) Uani 1 1 d . . .
C10 C 0.81826(14) 0.6286(3) 0.51000(19) 0.0241(9) Uani 1 1 d . . .
C11 C 0.79400(16) 0.6256(4) 0.45048(19) 0.0312(10) Uani 1 1 d . . .
H47 H 0.7808 0.6877 0.4286 0.037 Uiso 1 1 calc R . .
C12 C 0.78902(16) 0.5321(4) 0.4230(2) 0.0364(11) Uani 1 1 d . . .
H68 H 0.7720 0.5286 0.3820 0.044 Uiso 1 1 calc R . .
C13 C 0.80923(14) 0.4437(4) 0.45615(18) 0.0298(10) Uani 1 1 d . . .
H49 H 0.8071 0.3782 0.4385 0.036 Uiso 1 1 calc R . .
C14 C 0.83264(15) 0.4524(3) 0.51533(19) 0.0287(10) Uani 1 1 d . . .
H54 H 0.8464 0.3910 0.5378 0.034 Uiso 1 1 calc R . .
C15 C 1.00466(14) 0.7830(3) 0.84696(18) 0.0198(9) Uani 1 1 d . . .
C16 C 1.03108(14) 0.8712(3) 0.87867(19) 0.0246(9) Uani 1 1 d . . .
H39 H 1.0260 0.9366 0.8599 0.029 Uiso 1 1 calc R . .
C17 C 1.06465(16) 0.8625(3) 0.9375(2) 0.0296(10) Uani 1 1 d . . .
H57 H 1.0835 0.9217 0.9589 0.036 Uiso 1 1 calc R . .
C18 C 1.07100(15) 0.7682(3) 0.9653(2) 0.0271(10) Uani 1 1 d . . .
H45 H 1.0933 0.7622 1.0058 0.032 Uiso 1 1 calc R . .
C19 C 1.04375(13) 0.6819(3) 0.93219(18) 0.0223(9) Uani 1 1 d . . .
C20 C 1.04203(13) 0.5782(3) 0.95405(16) 0.0212(8) Uani 1 1 d . . .
C21 C 1.07492(15) 0.5430(3) 1.00960(18) 0.0275(10) Uani 1 1 d . . .
H41 H 1.1008 0.5873 1.0371 0.033 Uiso 1 1 calc R . .
C22 C 1.06973(15) 0.4437(4) 1.02447(19) 0.0318(11) Uani 1 1 d . . .
H43 H 1.0927 0.4177 1.0620 0.038 Uiso 1 1 calc R . .
C23 C 1.03071(16) 0.3814(3) 0.9843(2) 0.0285(10) Uani 1 1 d . . .
H46 H 1.0261 0.3127 0.9941 0.034 Uiso 1 1 calc R . .
C24 C 0.99844(14) 0.4214(3) 0.92941(17) 0.0257(9) Uani 1 1 d . . .
H21 H 0.9713 0.3790 0.9021 0.031 Uiso 1 1 calc R . .
C31 C 0.97037(14) 0.3030(3) 0.67599(17) 0.0204(9) Uani 1 1 d . . .
C32 C 0.92725(14) 0.3638(3) 0.65762(17) 0.0167(8) Uani 1 1 d . . .
C33 C 1.00846(14) 0.3773(3) 0.69064(17) 0.0174(8) Uani 1 1 d . . .
C34 C 0.97453(17) 0.1864(3) 0.6761(2) 0.0402(12) Uani 1 1 d . . .
H67A H 1.0100 0.1667 0.6919 0.060 Uiso 1 1 calc R . .
H67B H 0.9542 0.1602 0.6365 0.060 Uiso 1 1 calc R . .
H67C H 0.9621 0.1562 0.7000 0.060 Uiso 1 1 calc R . .
C35 C 0.87532(15) 0.3369(3) 0.64023(19) 0.0218(9) Uani 1 1 d . . .
C36 C 0.85324(16) 0.2381(3) 0.6221(2) 0.0303(11) Uani 1 1 d . . .
H44 H 0.8723 0.1807 0.6210 0.036 Uiso 1 1 calc R . .
C37 C 0.80296(17) 0.2263(3) 0.6058(2) 0.0391(12) Uani 1 1 d . . .
H62 H 0.7872 0.1601 0.5932 0.047 Uiso 1 1 calc R . .
C38 C 0.77549(16) 0.3102(4) 0.6076(2) 0.0384(12) Uani 1 1 d . . .
H69 H 0.7410 0.3022 0.5967 0.046 Uiso 1 1 calc R . .
C39 C 0.79928(14) 0.4062(3) 0.62570(18) 0.0259(10) Uani 1 1 d . . .
C40 C 0.77629(14) 0.5018(3) 0.63354(19) 0.0239(9) Uani 1 1 d . . .
C41 C 0.73165(15) 0.5004(4) 0.6341(2) 0.0368(12) Uani 1 1 d . . .
H65 H 0.7123 0.4381 0.6252 0.044 Uiso 1 1 calc R . .
C42 C 0.71541(16) 0.5907(4) 0.6479(2) 0.0390(12) Uani 1 1 d . . .
H66 H 0.6846 0.5916 0.6481 0.047 Uiso 1 1 calc R . .
C43 C 0.74474(15) 0.6791(4) 0.6614(2) 0.0308(11) Uani 1 1 d . . .
H38 H 0.7353 0.7415 0.6725 0.037 Uiso 1 1 calc R . .
C44 C 0.78853(15) 0.6754(3) 0.65832(18) 0.0237(9) Uani 1 1 d . . .
H51 H 0.8082 0.7371 0.6668 0.028 Uiso 1 1 calc R . .
C45 C 1.06192(14) 0.3713(3) 0.70867(17) 0.0188(9) Uani 1 1 d . . .
C46 C 1.09447(14) 0.2855(3) 0.72922(18) 0.0249(9) Uani 1 1 d . . .
H37A H 1.0834 0.2209 0.7362 0.030 Uiso 1 1 calc R . .
C47 C 1.14328(15) 0.2961(3) 0.73934(18) 0.0260(10) Uani 1 1 d . . .
H50A H 1.1659 0.2384 0.7533 0.031 Uiso 1 1 calc R . .
C48 C 1.15911(15) 0.3906(3) 0.72908(18) 0.0243(10) Uani 1 1 d . . .
H28A H 1.1924 0.3981 0.7355 0.029 Uiso 1 1 calc R . .
C49 C 1.12543(13) 0.4747(3) 0.70905(16) 0.0179(8) Uani 1 1 d . . .
C50 C 1.13284(13) 0.5756(3) 0.68971(17) 0.0204(8) Uani 1 1 d . . .
C51 C 1.17782(15) 0.6095(3) 0.69481(19) 0.0257(10) Uani 1 1 d . . .
H10D H 1.2069 0.5659 0.7128 0.031 Uiso 1 1 calc R . .
C52 C 1.18049(15) 0.7050(3) 0.6741(2) 0.0287(10) Uani 1 1 d . . .
H60A H 1.2112 0.7284 0.6775 0.034 Uiso 1 1 calc R . .
C53 C 1.13780(15) 0.7671(3) 0.6481(2) 0.0302(10) Uani 1 1 d . . .
H52A H 1.1386 0.8340 0.6334 0.036 Uiso 1 1 calc R . .
C54 C 1.09373(15) 0.7300(3) 0.64381(19) 0.0250(9) Uani 1 1 d . . .
H31A H 1.0644 0.7729 0.6256 0.030 Uiso 1 1 calc R . .
C100 C 0.9279(2) 0.1472(5) 0.9053(2) 0.0475(14) Uani 1 1 d . . .
C101 C 0.95116(19) 0.0466(5) 0.9110(3) 0.0597(16) Uani 1 1 d . . .
H10A H 0.9439 0.0012 0.9352 0.090 Uiso 1 1 calc R . .
H10B H 0.9878 0.0553 0.9291 0.090 Uiso 1 1 calc R . .
H10C H 0.9375 0.0151 0.8727 0.090 Uiso 1 1 calc R . .
B1A B 0.8863(2) 0.8666(5) 0.9982(3) 0.0417(17) Uani 0.855(4) 1 d PD A 1
F1A F 0.85498(15) 0.7889(3) 0.9672(2) 0.0786(15) Uani 0.855(4) 1 d PD A 1
F2A F 0.8779(2) 0.9073(3) 1.0391(2) 0.102(2) Uani 0.855(4) 1 d PD A 1
F3A F 0.93541(16) 0.8467(5) 1.0197(4) 0.151(3) Uani 0.855(4) 1 d PD A 1
F4A F 0.8776(2) 0.9500(4) 0.96080(19) 0.1040(18) Uani 0.855(4) 1 d PD A 1
B1B B 0.8940(9) 0.8632(17) 1.0114(10) 0.0417(17) Uani 0.145(4) 1 d PD A 2
F1B F 0.8840(9) 0.7645(14) 1.0146(13) 0.0786(15) Uani 0.145(4) 1 d PD A 2
F2B F 0.9205(10) 0.8987(18) 1.0648(10) 0.102(2) Uani 0.145(4) 1 d PD A 2
F3B F 0.9208(11) 0.872(3) 0.9857(14) 0.151(3) Uani 0.145(4) 1 d PD A 2
F4B F 0.8525(9) 0.9208(19) 0.9826(11) 0.1040(18) Uani 0.145(4) 1 d PD A 2
B2 B 0.80933(18) -0.0179(4) 0.7376(2) 0.0318(12) Uani 1 1 d . . .
F5 F 0.78740(9) 0.0760(2) 0.70908(13) 0.0497(7) Uani 1 1 d . . .
F6 F 0.85243(10) 0.0025(3) 0.78916(12) 0.0551(8) Uani 1 1 d . . .
F7 F 0.77399(10) -0.0680(2) 0.74726(14) 0.0548(8) Uani 1 1 d . . .
F8 F 0.81901(9) -0.0805(2) 0.70321(12) 0.0501(7) Uani 1 1 d . . .

loop_
_atom_site_aniso_label
_atom_site_aniso_U_11
_atom_site_aniso_U_22
_atom_site_aniso_U_33
_atom_site_aniso_U_23
_atom_site_aniso_U_13
_atom_site_aniso_U_12
Fe1 0.0153(3) 0.0150(3) 0.0202(3) 0.0019(3) 0.0087(3) -0.0008(3)
Fe2 0.0149(3) 0.0134(3) 0.0195(3) -0.0014(3) 0.0094(2) -0.0014(2)
N1 0.0182(16) 0.0107(17) 0.0211(19) 0.0023(14) 0.0112(16) 0.0006(13)
N2 0.0144(15) 0.0156(17) 0.022(2) -0.0016(14) 0.0116(16) -0.0023(13)
N3 0.0186(16) 0.0202(18) 0.027(2) 0.0057(15) 0.0154(16) 0.0024(13)
N4 0.0177(16) 0.025(2) 0.0229(19) 0.0023(15) 0.0098(15) -0.0033(13)
N5 0.0166(16) 0.0186(18) 0.023(2) -0.0058(14) 0.0131(16) -0.0012(13)
N6 0.0155(15) 0.0222(18) 0.0197(19) 0.0015(14) 0.0097(15) 0.0032(13)
N11 0.0191(16) 0.0136(17) 0.0199(19) 0.0018(14) 0.0126(15) 0.0016(13)
N12 0.0173(16) 0.0157(17) 0.0158(18) 0.0008(14) 0.0098(15) 0.0017(13)
N13 0.0209(16) 0.0201(17) 0.0211(18) 0.0006(16) 0.0108(14) -0.0059(15)
N14 0.0176(16) 0.023(2) 0.0243(19) 0.0069(15) 0.0101(15) 0.0005(14)
N15 0.0163(15) 0.0178(17) 0.0150(18) -0.0008(13) 0.0069(14) 0.0043(13)
N16 0.0166(16) 0.0181(18) 0.0202(19) -0.0026(14) 0.0094(15) 0.0005(13)
N21 0.104(4) 0.058(3) 0.047(3) -0.010(3) 0.047(3) -0.023(3)
C1 0.018(2) 0.015(2) 0.032(2) -0.0007(18) 0.016(2) -0.0008(15)
C2 0.0180(19) 0.014(2) 0.028(2) 0.0044(17) 0.0151(19) 0.0014(15)
C3 0.0165(19) 0.014(2) 0.030(3) -0.0045(17) 0.0174(19) -0.0039(15)
C4 0.033(2) 0.020(2) 0.052(3) 0.000(2) 0.023(3) -0.0015(18)
C5 0.017(2) 0.022(2) 0.031(3) 0.0082(19) 0.016(2) 0.0060(17)
C6 0.027(2) 0.021(3) 0.039(3) 0.0069(19) 0.022(2) 0.0053(17)
C7 0.030(2) 0.028(3) 0.041(3) 0.022(2) 0.020(2) 0.0165(19)
C8 0.025(2) 0.031(3) 0.032(3) 0.013(2) 0.015(2) 0.0120(19)
C9 0.017(2) 0.030(2) 0.028(3) 0.0071(19) 0.013(2) 0.0049(17)
C10 0.0131(19) 0.031(2) 0.027(3) 0.0050(19) 0.0089(19) 0.0022(17)
C11 0.026(2) 0.037(3) 0.024(3) 0.011(2) 0.007(2) 0.007(2)
C12 0.026(2) 0.059(3) 0.018(2) -0.003(2) 0.006(2) -0.001(2)
C13 0.025(2) 0.034(3) 0.028(2) -0.005(2) 0.012(2) -0.0086(19)
C14 0.028(2) 0.027(3) 0.030(3) -0.0014(19) 0.014(2) -0.0062(18)
C15 0.0183(19) 0.015(2) 0.031(3) -0.0038(18) 0.0160(19) -0.0018(15)
C16 0.023(2) 0.022(2) 0.032(3) -0.0077(19) 0.017(2) -0.0064(17)
C17 0.032(2) 0.025(2) 0.041(3) -0.018(2) 0.024(2) -0.0092(18)
C18 0.019(2) 0.037(3) 0.025(3) -0.012(2) 0.011(2) -0.0050(18)
C19 0.0166(19) 0.028(2) 0.028(3) -0.0060(19) 0.016(2) -0.0028(16)
C20 0.0174(17) 0.027(2) 0.023(2) -0.002(2) 0.0129(17) 0.0021(19)
C21 0.021(2) 0.042(3) 0.022(2) -0.002(2) 0.0129(19) 0.0031(18)
C22 0.026(2) 0.044(3) 0.025(2) 0.006(2) 0.012(2) 0.010(2)
C23 0.033(2) 0.031(3) 0.027(3) 0.007(2) 0.019(2) 0.010(2)
C24 0.029(2) 0.025(2) 0.027(2) 0.001(2) 0.0170(19) 0.000(2)
C31 0.030(2) 0.011(2) 0.018(2) 0.0027(16) 0.0108(18) 0.0013(16)
C32 0.019(2) 0.016(2) 0.016(2) 0.0011(16) 0.0090(18) -0.0029(15)
C33 0.018(2) 0.019(2) 0.014(2) 0.0041(17) 0.0071(18) 0.0044(16)
C34 0.037(3) 0.024(3) 0.050(3) 0.006(2) 0.015(2) 0.002(2)
C35 0.025(2) 0.018(2) 0.019(2) 0.0035(18) 0.0091(19) -0.0009(18)
C36 0.026(2) 0.023(2) 0.041(3) -0.002(2) 0.016(2) -0.0074(18)
C37 0.036(3) 0.024(3) 0.055(4) -0.010(2) 0.022(3) -0.016(2)
C38 0.025(2) 0.040(3) 0.054(3) -0.005(2) 0.023(2) -0.013(2)
C39 0.022(2) 0.030(3) 0.026(2) 0.0038(18) 0.0119(19) -0.0050(17)
C40 0.018(2) 0.028(2) 0.024(2) 0.0054(19) 0.0093(19) -0.0004(17)
C41 0.022(2) 0.032(3) 0.055(3) 0.016(2) 0.019(2) 0.0005(19)
C42 0.025(2) 0.047(3) 0.054(3) 0.014(3) 0.026(2) 0.007(2)
C43 0.029(2) 0.039(3) 0.031(3) 0.014(2) 0.020(2) 0.014(2)
C44 0.023(2) 0.028(2) 0.020(2) 0.0084(19) 0.0107(19) 0.0042(18)
C45 0.019(2) 0.015(2) 0.018(2) 0.0010(17) 0.0067(19) 0.0029(16)
C46 0.030(2) 0.017(2) 0.028(3) 0.0020(18) 0.015(2) 0.0067(17)
C47 0.027(2) 0.025(2) 0.026(2) -0.0004(19) 0.013(2) 0.0122(18)
C48 0.016(2) 0.030(2) 0.027(2) -0.0040(18) 0.0105(19) 0.0040(16)
C49 0.0147(18) 0.024(2) 0.014(2) -0.0037(17) 0.0071(17) 0.0040(16)
C50 0.0182(18) 0.021(2) 0.025(2) -0.005(2) 0.0137(18) -0.0012(18)
C51 0.019(2) 0.029(2) 0.028(3) -0.0034(19) 0.012(2) 0.0025(16)
C52 0.021(2) 0.034(3) 0.039(3) -0.001(2) 0.020(2) -0.0054(18)
C53 0.028(2) 0.026(2) 0.041(3) 0.004(2) 0.020(2) -0.0034(18)
C54 0.023(2) 0.022(2) 0.033(3) 0.0019(19) 0.017(2) 0.0030(17)
C100 0.047(3) 0.061(4) 0.034(3) -0.014(3) 0.020(3) -0.030(3)
C101 0.044(3) 0.069(4) 0.057(4) -0.019(3) 0.020(3) -0.005(3)
B1A 0.033(3) 0.035(3) 0.054(5) -0.015(3) 0.020(4) 0.002(3)
F1A 0.057(3) 0.049(2) 0.120(4) -0.039(3) 0.039(3) -0.031(2)
F2A 0.173(6) 0.064(3) 0.132(5) -0.011(3) 0.125(5) -0.013(4)
F3A 0.041(3) 0.101(5) 0.255(10) -0.074(5) 0.036(5) -0.002(3)
F4A 0.150(5) 0.082(4) 0.052(3) 0.000(3) 0.032(3) -0.042(3)
B1B 0.033(3) 0.035(3) 0.054(5) -0.015(3) 0.020(4) 0.002(3)
F1B 0.057(3) 0.049(2) 0.120(4) -0.039(3) 0.039(3) -0.031(2)
F2B 0.173(6) 0.064(3) 0.132(5) -0.011(3) 0.125(5) -0.013(4)
F3B 0.041(3) 0.101(5) 0.255(10) -0.074(5) 0.036(5) -0.002(3)
F4B 0.150(5) 0.082(4) 0.052(3) 0.000(3) 0.032(3) -0.042(3)
B2 0.020(2) 0.041(3) 0.034(3) -0.003(2) 0.014(2) 0.005(2)
F5 0.0390(15) 0.0326(15) 0.068(2) 0.0020(17) 0.0210(15) -0.0029(14)
F6 0.0325(15) 0.080(2) 0.0340(17) -0.0150(16) 0.0035(14) -0.0009(14)
F7 0.0430(15) 0.0535(18) 0.079(2) 0.0105(19) 0.0393(16) 0.0062(16)
F8 0.0467(15) 0.0567(18) 0.0518(18) -0.0173(17) 0.0287(15) 0.0027(16)

loop_
_atom_type_symbol
_atom_type_description
_atom_type_scat_dispersion_real
_atom_type_scat_dispersion_imag
_atom_type_scat_source
C C 0.0033 0.0016 'International Tables Vol C Tables 4.2.6.8 and 6.1.1.4'
H H 0.0000 0.0000 'International Tables Vol C Tables 4.2.6.8 and 6.1.1.4'
B B 0.0013 0.0007 'International Tables Vol C Tables 4.2.6.8 and 6.1.1.4'
N N 0.0061 0.0033 'International Tables Vol C Tables 4.2.6.8 and 6.1.1.4'
F F 0.0171 0.0103 'International Tables Vol C Tables 4.2.6.8 and 6.1.1.4'
Fe Fe 0.3463 0.8444 'International Tables Vol C Tables 4.2.6.8 and 6.1.1.4'

loop_
_geom_angle_atom_site_label_1
_geom_angle_atom_site_label_2
_geom_angle_atom_site_label_3
_geom_angle
_geom_angle_site_symmetry_1
_geom_angle_site_symmetry_3
N1 Fe1 N13 130.06(12) . .
N1 Fe1 N11 100.68(12) . .
N13 Fe1 N11 76.20(11) . .
N1 Fe1 N3 76.61(13) . .
N13 Fe1 N3 143.66(12) . .
N11 Fe1 N3 128.45(11) . .
N1 Fe1 N14 90.34(11) . .
N13 Fe1 N14 72.35(12) . .
N11 Fe1 N14 146.19(12) . .
N3 Fe1 N14 85.09(11) . .
N1 Fe1 N4 146.83(12) . .
N13 Fe1 N4 82.51(11) . .
N11 Fe1 N4 92.56(12) . .
N3 Fe1 N4 71.39(12) . .
N14 Fe1 N4 95.34(11) . .
N5 Fe2 N15 172.65(12) . 2_756
N5 Fe2 N6 80.39(14) . .
N15 Fe2 N6 95.29(13) 2_756 .
N5 Fe2 N2 80.16(13) . .
N15 Fe2 N2 104.21(13) 2_756 .
N6 Fe2 N2 160.50(13) . .
N5 Fe2 N16 94.08(12) . 2_756
N15 Fe2 N16 80.45(13) 2_756 2_756
N6 Fe2 N16 96.71(12) . 2_756
N2 Fe2 N16 86.17(12) . 2_756
N5 Fe2 N12 105.12(12) . 2_756
N15 Fe2 N12 80.18(12) 2_756 2_756
N6 Fe2 N12 84.04(12) . 2_756
N2 Fe2 N12 99.61(12) . 2_756
N16 Fe2 N12 160.60(13) 2_756 2_756
N2 N1 C2 107.6(3) . .
N2 N1 Fe1 137.1(3) . .
C2 N1 Fe1 114.5(3) . .
N1 N2 C3 108.4(3) . .
N1 N2 Fe2 136.1(2) . .
C3 N2 Fe2 112.1(3) . .
C9 N3 C5 119.7(3) . .
C9 N3 Fe1 122.4(3) . .
C5 N3 Fe1 116.7(3) . .
C14 N4 C10 116.8(4) . .
C14 N4 Fe1 127.8(3) . .
C10 N4 Fe1 115.3(3) . .
C19 N5 C15 121.2(3) . .
C19 N5 Fe2 119.1(3) . .
C15 N5 Fe2 118.6(3) . .
C24 N6 C20 117.4(3) . .
C24 N6 Fe2 127.4(3) . .
C20 N6 Fe2 114.7(3) . .
N12 N11 C32 107.3(3) . .
N12 N11 Fe1 137.9(2) . .
C32 N11 Fe1 114.2(2) . .
N11 N12 C33 108.2(3) . .
N11 N12 Fe2 134.4(2) . 2_756
C33 N12 Fe2 112.0(2) . 2_756
C35 N13 C39 120.8(4) . .
C35 N13 Fe1 116.9(2) . .
C39 N13 Fe1 120.0(3) . .
C44 N14 C40 117.6(3) . .
C44 N14 Fe1 127.1(3) . .
C40 N14 Fe1 115.0(2) . .
C45 N15 C49 120.9(3) . .
C45 N15 Fe2 119.7(2) . 2_756
C49 N15 Fe2 118.9(2) . 2_756
C54 N16 C50 117.2(3) . .
C54 N16 Fe2 128.2(2) . 2_756
C50 N16 Fe2 114.5(2) . 2_756
C2 C1 C3 103.7(3) . .
C2 C1 C4 127.6(4) . .
C3 C1 C4 128.7(4) . .
N1 C2 C1 110.7(4) . .
N1 C2 C5 117.2(3) . .
C1 C2 C5 132.0(4) . .
N2 C3 C1 109.6(3) . .
N2 C3 C15 114.7(3) . .
C1 C3 C15 135.7(4) . .
N3 C5 C6 121.3(4) . .
N3 C5 C2 113.2(3) . .
C6 C5 C2 125.5(4) . .
C7 C6 C5 118.4(4) . .
C8 C7 C6 120.0(4) . .
C7 C8 C9 119.0(4) . .
N3 C9 C8 121.5(4) . .
N3 C9 C10 114.1(4) . .
C8 C9 C10 124.4(4) . .
N4 C10 C11 122.4(4) . .
N4 C10 C9 115.0(4) . .
C11 C10 C9 122.5(4) . .
C12 C11 C10 119.7(4) . .
C11 C12 C13 118.6(4) . .
C14 C13 C12 118.6(4) . .
N4 C14 C13 123.9(4) . .
N5 C15 C16 119.3(4) . .
N5 C15 C3 111.2(3) . .
C16 C15 C3 129.3(4) . .
C17 C16 C15 119.6(4) . .
C18 C17 C16 120.4(4) . .
C17 C18 C19 118.3(4) . .
N5 C19 C18 121.1(4) . .
N5 C19 C20 112.3(3) . .
C18 C19 C20 126.5(4) . .
N6 C20 C21 122.2(4) . .
N6 C20 C19 112.8(3) . .
C21 C20 C19 125.0(4) . .
C22 C21 C20 119.3(4) . .
C21 C22 C23 119.5(4) . .
C22 C23 C24 118.7(4) . .
N6 C24 C23 122.9(4) . .
C32 C31 C33 103.2(3) . .
C32 C31 C34 128.5(4) . .
C33 C31 C34 128.2(4) . .
N11 C32 C31 110.8(3) . .
N11 C32 C35 117.0(3) . .
C31 C32 C35 132.1(3) . .
N12 C33 C31 110.5(3) . .
N12 C33 C45 115.0(3) . .
C31 C33 C45 134.1(4) . .
N13 C35 C36 120.9(4) . .
N13 C35 C32 113.5(3) . .
C36 C35 C32 125.6(4) . .
C37 C36 C35 118.3(4) . .
C36 C37 C38 120.5(4) . .
C37 C38 C39 118.7(4) . .
N13 C39 C38 120.9(4) . .
N13 C39 C40 113.7(3) . .
C38 C39 C40 125.4(3) . .
N14 C40 C41 122.2(4) . .
N14 C40 C39 115.0(3) . .
C41 C40 C39 122.7(4) . .
C40 C41 C42 119.3(4) . .
C43 C42 C41 118.7(4) . .
C42 C43 C44 118.7(4) . .
N14 C44 C43 123.3(4) . .
N15 C45 C46 120.6(3) . .
N15 C45 C33 110.2(3) . .
C46 C45 C33 129.1(4) . .
C47 C46 C45 119.0(4) . .
C48 C47 C46 120.1(4) . .
C47 C48 C49 119.0(3) . .
N15 C49 C48 120.4(3) . .
N15 C49 C50 112.3(3) . .
C48 C49 C50 127.1(3) . .
N16 C50 C51 121.4(4) . .
N16 C50 C49 113.6(3) . .
C51 C50 C49 124.9(4) . .
C52 C51 C50 120.3(4) . .
C51 C52 C53 118.9(3) . .
C52 C53 C54 118.7(4) . .
N16 C54 C53 123.5(4) . .
N21 C100 C101 178.5(6) . .
F3A B1A F1A 114.9(5) . .
F3A B1A F2A 111.3(6) . .
F1A B1A F2A 114.7(6) . .
F3A B1A F4A 102.3(6) . .
F1A B1A F4A 108.0(6) . .
F2A B1A F4A 104.2(5) . .
F1B B1B F2B 107.2(13) . .
F1B B1B F3B 110.2(13) . .
F2B B1B F3B 109.6(14) . .
F1B B1B F4B 112.8(14) . .
F2B B1B F4B 108.6(13) . .
F3B B1B F4B 108.5(13) . .
F6 B2 F8 111.4(4) . .
F6 B2 F7 109.9(4) . .
F8 B2 F7 108.4(4) . .
F6 B2 F5 109.7(4) . .
F8 B2 F5 110.1(4) . .
F7 B2 F5 107.2(3) . .

loop_
_geom_bond_atom_site_label_1
_geom_bond_atom_site_label_2
_geom_bond_distance
_geom_bond_site_symmetry_2
Fe1 N1 2.126(3) .
Fe1 N13 2.130(3) .
Fe1 N11 2.136(3) .
Fe1 N3 2.141(3) .
Fe1 N14 2.287(3) .
Fe1 N4 2.332(3) .
Fe2 N5 1.904(3) .
Fe2 N15 1.905(3) 2_756
Fe2 N6 1.992(3) .
Fe2 N2 1.994(3) .
Fe2 N16 1.996(3) 2_756
Fe2 N12 1.998(3) 2_756
N1 N2 1.341(4) .
N1 C2 1.373(5) .
N2 C3 1.378(5) .
N3 C9 1.341(5) .
N3 C5 1.347(5) .
N4 C14 1.339(5) .
N4 C10 1.352(5) .
N5 C19 1.347(5) .
N5 C15 1.360(5) .
N6 C24 1.342(5) .
N6 C20 1.369(5) .
N11 N12 1.353(4) .
N11 C32 1.374(5) .
N12 C33 1.366(5) .
N12 Fe2 1.998(3) 2_756
N13 C35 1.340(5) .
N13 C39 1.352(4) .
N14 C44 1.328(5) .
N14 C40 1.357(5) .
N15 C45 1.349(5) .
N15 C49 1.360(4) .
N15 Fe2 1.905(3) 2_756
N16 C54 1.345(5) .
N16 C50 1.368(5) .
N16 Fe2 1.996(3) 2_756
N21 C100 1.143(7) .
C1 C2 1.387(5) .
C1 C3 1.399(5) .
C1 C4 1.509(6) .
C2 C5 1.471(6) .
C3 C15 1.437(6) .
C5 C6 1.394(5) .
C6 C7 1.386(6) .
C7 C8 1.368(6) .
C8 C9 1.390(6) .
C9 C10 1.490(6) .
C10 C11 1.379(6) .
C11 C12 1.374(6) .
C12 C13 1.378(6) .
C13 C14 1.377(6) .
C15 C16 1.399(5) .
C16 C17 1.384(6) .
C17 C18 1.381(6) .
C18 C19 1.398(6) .
C19 C20 1.466(6) .
C20 C21 1.384(5) .
C21 C22 1.367(6) .
C22 C23 1.385(6) .
C23 C24 1.390(6) .
C31 C32 1.392(5) .
C31 C33 1.400(5) .
C31 C34 1.500(6) .
C32 C35 1.457(5) .
C33 C45 1.459(5) .
C35 C36 1.401(5) .
C36 C37 1.383(6) .
C37 C38 1.383(6) .
C38 C39 1.386(6) .
C39 C40 1.483(6) .
C40 C41 1.382(5) .
C41 C42 1.384(6) .
C42 C43 1.376(6) .
C43 C44 1.391(5) .
C45 C46 1.396(5) .
C46 C47 1.389(5) .
C47 C48 1.384(6) .
C48 C49 1.398(5) .
C49 C50 1.455(6) .
C50 C51 1.388(5) .
C51 C52 1.366(6) .
C52 C53 1.381(6) .
C53 C54 1.385(5) .
C100 C101 1.444(8) .
B1A F3A 1.337(7) .
B1A F1A 1.339(7) .
B1A F2A 1.356(7) .
B1A F4A 1.398(8) .
B1B F1B 1.314(16) .
B1B F2B 1.318(16) .
B1B F3B 1.326(16) .
B1B F4B 1.327(16) .
B2 F6 1.367(6) .
B2 F8 1.369(6) .
B2 F7 1.397(5) .
B2 F5 1.400(6) .
